data_2209869
loop_
_publ_author_name
'Yi, Zhang'
'Ma, Cheng'

_publ_section_title
;
 (<i>E</i>)-Dimethyl
 4-butylamino-5-(4-methylstyryl)furan-2,3-dicarboxylate
;
_journal_coden_ASTM ACSEBH
_journal_coeditor_code HG2071
_journal_issue 8
_journal_name_full
;
 Acta Crystallographica, Section E: Structure Reports Online
;
_journal_page_first o3568
_journal_page_last o3569
_journal_paper_doi 10.1107/S1600536806028327
_journal_volume 62
_journal_year 2006
_chemical_formula_iupac 'C21 H25 N1 O5'
_chemical_formula_moiety 'C21 H25 N1 O5'
_chemical_formula_sum 'C21 H25 N O5'
_chemical_formula_weight 371.42
_chemical_name_systematic
;
(E)-Dimethyl 4-butylamino-5-(4-methylstyryl)furan-2,3-dicarboxylate
;
_space_group_IT_number 2
_symmetry_cell_setting triclinic
_symmetry_space_group_name_Hall '-P 1'
_symmetry_space_group_name_H-M 'P -1'
_audit_creation_method 'WinGX routine CIF_UPDATE'
_cell_angle_alpha 77.94(3)
_cell_angle_beta 88.97(2)
_cell_angle_gamma 78.68(2)
_cell_formula_units_Z 2
_cell_length_a 5.446(3)
_cell_length_b 10.454(7)
_cell_length_c 18.386(12)
_cell_measurement_reflns_used 6175
_cell_measurement_temperature 298(2)
_cell_measurement_theta_max 27.5
_cell_measurement_theta_min 3.3
_cell_volume 1003.5(11)
_computing_cell_refinement PROCESS-AUTO
_computing_data_collection 'PROCESS-AUTO (Rigaku, 1998)'
_computing_data_reduction 'CrystalStructure (Rigaku/MSC, 2004)'
_computing_molecular_graphics 'ORTEP-3 for Windows (Farrugia, 1997)'
_computing_publication_material 'WinGX (Farrugia, 1999)'
_computing_structure_refinement 'SHELXL97 (Sheldrick, 1997)'
_computing_structure_solution 'SIR97 (Altomare <i>et al.</i>,  1999)'
_diffrn_detector_area_resol_mean 10.00
_diffrn_measured_fraction_theta_full 0.988
_diffrn_measured_fraction_theta_max 0.988
_diffrn_measurement_device_type 'Rigaku R-AXIS RAPID'
_diffrn_measurement_method \w
_diffrn_radiation_type 'Mo K\a'
_diffrn_radiation_wavelength 0.71075
_diffrn_reflns_av_R_equivalents 0.0328
_diffrn_reflns_limit_h_max 6
_diffrn_reflns_limit_h_min -6
_diffrn_reflns_limit_k_max 13
_diffrn_reflns_limit_k_min -13
_diffrn_reflns_limit_l_max 23
_diffrn_reflns_limit_l_min -23
_diffrn_reflns_number 9965
_diffrn_reflns_theta_full 27.48
_diffrn_reflns_theta_max 27.48
_diffrn_reflns_theta_min 3.35
_exptl_absorpt_coefficient_mu 0.088
_exptl_absorpt_correction_type none
_exptl_crystal_colour orange
_exptl_crystal_density_diffrn 1.229
_exptl_crystal_density_method 'not measured'
_exptl_crystal_description prism
_exptl_crystal_F_000 396
_exptl_crystal_size_max 0.4
_exptl_crystal_size_mid 0.35
_exptl_crystal_size_min 0.12
_refine_diff_density_max 0.22
_refine_diff_density_min -0.25
_refine_ls_extinction_coef 0.014(4)
_refine_ls_extinction_expression Fc^*^=kFc[1+0.001xFc^2^\l^3^/sin(2\q)]^-1/4^
_refine_ls_extinction_method 'SHELXL97 (Sheldrick, 1997)'
_refine_ls_goodness_of_fit_ref 1.066
_refine_ls_hydrogen_treatment mixed
_refine_ls_matrix_type full
_refine_ls_number_parameters 253
_refine_ls_number_reflns 4536
_refine_ls_number_restraints 0
_refine_ls_restrained_S_all 1.066
_refine_ls_R_factor_gt 0.0559
_refine_ls_shift/su_max 0
_refine_ls_structure_factor_coef Fsqd
_refine_ls_weighting_details 'calc w = 1/[\s^2^(Fo^2^)+(0.0923P)^2^] where P=(Fo^2^+2Fc^2^)/3'
_refine_ls_weighting_scheme calc
_refine_ls_wR_factor_ref 0.187
_reflns_number_gt 2368
_reflns_number_total 4536
_reflns_threshold_expression I>2\s(I)
_cod_data_source_file hg2071.cif
_cod_data_source_block I
_cod_depositor_comments
;
The following automatic conversions were performed:
'_symmetry_cell_setting' value 'Triclinic' changed to 'triclinic'
according to '/home/saulius/struct/CIF-dictionaries/cif_core.dic'
dictionary named 'cif_core.dic' version 2.4.1 from 2010-06-29.

Automatic conversion script
Id: cif_fix_enum 1527 2010-12-29 10:47:43Z saulius 

The following automatic conversions were performed:

'_symmetry_cell_setting' value 'Triclinic' changed to 'triclinic'
according to /home/saulius/struct/CIF-dictionaries/cif_core.dic
dictionary named 'cif_core.dic' version 2.4.1 from 2010-06-29.

Automatic conversion script
Id: cif_fix_values 1715 2011-07-08 13:25:40Z adriana 
;
_cod_database_code 2209869
_cod_database_fobs_code 2209869

loop_
_symmetry_equiv_pos_site_id
_symmetry_equiv_pos_as_xyz
1 x,y,z
2 -x,-y,-z

loop_
_atom_site_type_symbol
_atom_site_label
_atom_site_fract_x
_atom_site_fract_y
_atom_site_fract_z
_atom_site_U_iso_or_equiv
_atom_site_adp_type
_atom_site_calc_flag
_atom_site_refinement_flags
_atom_site_occupancy
N N1 0.0208(4) 0.1852(2) 0.23010(11) 0.0643(6) Uani d . 1
O O1 0.5302(2) 0.07593(14) 0.36235(8) 0.0521(4) Uani d . 1
O O2 0.7095(3) 0.12529(18) 0.47732(9) 0.0683(5) Uani d . 1
O O3 0.3671(4) 0.2607(2) 0.49970(12) 0.1023(8) Uani d . 1
O O4 -0.0159(3) 0.40111(18) 0.40422(10) 0.0791(6) Uani d . 1
O O5 -0.2237(3) 0.35838(19) 0.31329(11) 0.0836(6) Uani d . 1
C C1 0.3838(4) 0.1723(2) 0.39088(11) 0.0507(5) Uani d . 1
C C2 0.1744(4) 0.2268(2) 0.34706(11) 0.0507(5) Uani d . 1
C C3 0.1926(4) 0.1574(2) 0.28668(11) 0.0509(5) Uani d . 1
C C4 0.4148(4) 0.0652(2) 0.29842(11) 0.0506(5) Uani d . 1
C C5 0.4793(4) 0.1939(2) 0.46097(13) 0.0563(6) Uani d . 1
C C6 0.8236(5) 0.1403(3) 0.54386(13) 0.0706(7) Uani d . 1
H H6A 0.8771 0.2243 0.5349 0.106 Uiso calc R 1
H H6B 0.9658 0.0692 0.5582 0.106 Uiso calc R 1
H H6C 0.7044 0.1376 0.583 0.106 Uiso calc R 1
C C7 -0.0411(4) 0.3351(2) 0.35261(13) 0.0559(6) Uani d . 1
C C8 -0.2234(6) 0.5063(3) 0.41290(17) 0.0906(9) Uani d . 1
H H8A -0.2561 0.5706 0.3668 0.136 Uiso calc R 1
H H8B -0.1823 0.549 0.4512 0.136 Uiso calc R 1
H H8C -0.3696 0.469 0.4264 0.136 Uiso calc R 1
C C9 0.0428(4) 0.1261(2) 0.16655(12) 0.0583(6) Uani d . 1
H H9A 0.0466 0.0312 0.1822 0.07 Uiso calc R 1
H H9B 0.1989 0.1377 0.1422 0.07 Uiso calc R 1
C C10 -0.1740(4) 0.1887(3) 0.11223(13) 0.0687(7) Uani d . 1
H H10A -0.3294 0.1805 0.1377 0.082 Uiso calc R 1
H H10B -0.1734 0.2831 0.0958 0.082 Uiso calc R 1
C C11 -0.1664(6) 0.1282(4) 0.04657(17) 0.1000(10) Uani d . 1
H H11A -0.1554 0.0329 0.0635 0.12 Uiso calc R 1
H H11B -0.0147 0.1411 0.02 0.12 Uiso calc R 1
C C12 -0.3835(7) 0.1810(5) -0.00650(19) 0.1274(15) Uani d . 1
H H12A -0.5316 0.1562 0.0166 0.191 Uiso calc R 1
H H12B -0.3517 0.1444 -0.0503 0.191 Uiso calc R 1
H H12C -0.4072 0.2765 -0.02 0.191 Uiso calc R 1
C C13 0.5398(4) -0.0370(2) 0.26238(11) 0.0528(5) Uani d . 1
H H13 0.4617 -0.0475 0.2201 0.063 Uiso calc R 1
C C14 0.7595(4) -0.1191(2) 0.28394(12) 0.0565(6) Uani d . 1
H H14 0.8354 -0.1089 0.3267 0.068 Uiso calc R 1
C C15 0.8913(4) -0.2224(2) 0.24745(12) 0.0548(6) Uani d . 1
C C16 0.8000(4) -0.2538(3) 0.18531(14) 0.0719(7) Uani d . 1
H H16 0.6446 -0.2076 0.165 0.086 Uiso calc R 1
C C17 0.9335(5) -0.3520(3) 0.15284(16) 0.0801(8) Uani d . 1
H H17 0.8673 -0.3693 0.1105 0.096 Uiso calc R 1
C C18 1.1616(5) -0.4252(2) 0.18099(16) 0.0700(7) Uani d . 1
C C19 1.2527(5) -0.3964(3) 0.24272(18) 0.0824(8) Uani d . 1
H H19 1.4058 -0.4451 0.2635 0.099 Uiso calc R 1
C C20 1.1226(4) -0.2963(3) 0.27523(16) 0.0764(8) Uani d . 1
H H20 1.1921 -0.278 0.3168 0.092 Uiso calc R 1
C C21 1.3072(6) -0.5352(3) 0.1462(2) 0.1036(11) Uani d . 1
H H21A 1.4771 -0.5234 0.1393 0.155 Uiso calc R 1
H H21B 1.2316 -0.5318 0.0988 0.155 Uiso calc R 1
H H21C 1.3052 -0.6202 0.1782 0.155 Uiso calc R 1
H H1 -0.111(5) 0.243(3) 0.2379(14) 0.085(8) Uiso d . 1

loop_
_atom_site_aniso_label
_atom_site_aniso_U_11
_atom_site_aniso_U_22
_atom_site_aniso_U_33
_atom_site_aniso_U_12
_atom_site_aniso_U_13
_atom_site_aniso_U_23
N1 0.0552(11) 0.0757(14) 0.0579(11) 0.0121(10) -0.0141(9) -0.0269(10)
O1 0.0476(7) 0.0555(9) 0.0527(8) 0.0011(6) -0.0023(6) -0.0204(7)
O2 0.0566(9) 0.0863(12) 0.0589(9) 0.0073(8) -0.0134(7) -0.0270(8)
O3 0.0809(12) 0.1262(18) 0.1041(15) 0.0303(11) -0.0237(10) -0.0792(14)
O4 0.0841(11) 0.0669(11) 0.0794(12) 0.0234(9) -0.0128(9) -0.0343(9)
O5 0.0583(9) 0.0871(13) 0.1023(14) 0.0191(9) -0.0205(9) -0.0421(11)
C1 0.0491(11) 0.0509(12) 0.0520(12) -0.0028(9) 0.0007(9) -0.0167(10)
C2 0.0465(11) 0.0524(13) 0.0523(12) -0.0029(9) 0.0005(9) -0.0152(10)
C3 0.0481(11) 0.0521(12) 0.0510(12) -0.0017(9) -0.0003(9) -0.0149(10)
C4 0.0479(10) 0.0584(13) 0.0439(11) -0.0024(9) -0.0045(9) -0.0143(9)
C5 0.0510(11) 0.0607(14) 0.0603(13) -0.0061(10) -0.0025(10) -0.0241(11)
C6 0.0686(14) 0.0851(18) 0.0582(14) -0.0101(12) -0.0135(11) -0.0188(13)
C7 0.0522(12) 0.0534(13) 0.0585(13) 0.0002(9) -0.0001(10) -0.0135(11)
C8 0.096(2) 0.0718(18) 0.092(2) 0.0285(15) -0.0021(16) -0.0325(15)
C9 0.0530(11) 0.0654(14) 0.0547(13) -0.0017(10) -0.0062(10) -0.0169(11)
C10 0.0587(13) 0.0840(18) 0.0608(14) -0.0008(12) -0.0079(11) -0.0210(13)
C11 0.094(2) 0.134(3) 0.0739(19) -0.0046(18) -0.0197(15) -0.0394(19)
C12 0.110(3) 0.197(4) 0.075(2) -0.034(3) -0.0369(19) -0.022(2)
C13 0.0524(11) 0.0574(13) 0.0472(11) -0.0007(9) -0.0043(9) -0.0166(10)
C14 0.0550(11) 0.0575(13) 0.0562(13) 0.0003(10) -0.0073(10) -0.0199(10)
C15 0.0485(11) 0.0553(13) 0.0579(13) 0.0008(9) -0.0050(10) -0.0156(10)
C16 0.0628(13) 0.0747(17) 0.0757(17) 0.0115(12) -0.0140(12) -0.0323(14)
C17 0.0778(16) 0.0861(19) 0.0797(18) 0.0029(14) -0.0043(14) -0.0423(15)
C18 0.0637(14) 0.0540(14) 0.0904(19) -0.0006(11) 0.0140(13) -0.0220(13)
C19 0.0566(13) 0.0745(18) 0.108(2) 0.0155(12) -0.0076(14) -0.0275(16)
C20 0.0578(13) 0.0798(18) 0.0873(18) 0.0142(12) -0.0179(12) -0.0324(15)
C21 0.100(2) 0.076(2) 0.139(3) -0.0017(16) 0.032(2) -0.0466(19)

loop_
_atom_type_symbol
_atom_type_description
_atom_type_scat_dispersion_real
_atom_type_scat_dispersion_imag
_atom_type_scat_source
C C 0.0033 0.0016 'International Tables Vol C Tables 4.2.6.8 and 6.1.1.4'
H H 0 0 'International Tables Vol C Tables 4.2.6.8 and 6.1.1.4'
N N 0.0061 0.0033 'International Tables Vol C Tables 4.2.6.8 and 6.1.1.4'
O O 0.0106 0.006 'International Tables Vol C Tables 4.2.6.8 and 6.1.1.4'

loop_
_geom_angle_atom_site_label_1
_geom_angle_atom_site_label_2
_geom_angle_atom_site_label_3
_geom_angle
C3 N1 C9 125.54(19)
C3 N1 H1 111.4(18)
C9 N1 H1 123.0(19)
C1 O1 C4 108.35(16)
C5 O2 C6 116.41(19)
C7 O4 C8 116.8(2)
O1 C1 C2 110.34(19)
O1 C1 C5 114.98(18)
C2 C1 C5 134.67(19)
C1 C2 C3 106.37(18)
C1 C2 C7 132.0(2)
C3 C2 C7 121.59(19)
N1 C3 C4 129.6(2)
N1 C3 C2 124.13(18)
C4 C3 C2 106.24(19)
O1 C4 C3 108.70(18)
O1 C4 C13 115.90(17)
C3 C4 C13 135.3(2)
O3 C5 O2 122.8(2)
O3 C5 C1 125.7(2)
O2 C5 C1 111.43(19)
O2 C6 H6A 109.5
O2 C6 H6B 109.5
H6A C6 H6B 109.5
O2 C6 H6C 109.5
H6A C6 H6C 109.5
H6B C6 H6C 109.5
O5 C7 O4 123.3(2)
O5 C7 C2 122.1(2)
O4 C7 C2 114.7(2)
O4 C8 H8A 109.5
O4 C8 H8B 109.5
H8A C8 H8B 109.5
O4 C8 H8C 109.5
H8A C8 H8C 109.5
H8B C8 H8C 109.5
N1 C9 C10 110.97(19)
N1 C9 H9A 109.4
C10 C9 H9A 109.4
N1 C9 H9B 109.4
C10 C9 H9B 109.4
H9A C9 H9B 108
C11 C10 C9 113.5(2)
C11 C10 H10A 108.9
C9 C10 H10A 108.9
C11 C10 H10B 108.9
C9 C10 H10B 108.9
H10A C10 H10B 107.7
C10 C11 C12 115.6(3)
C10 C11 H11A 108.4
C12 C11 H11A 108.4
C10 C11 H11B 108.4
C12 C11 H11B 108.4
H11A C11 H11B 107.4
C11 C12 H12A 109.5
C11 C12 H12B 109.5
H12A C12 H12B 109.5
C11 C12 H12C 109.5
H12A C12 H12C 109.5
H12B C12 H12C 109.5
C14 C13 C4 126.0(2)
C14 C13 H13 117
C4 C13 H13 117
C13 C14 C15 126.8(2)
C13 C14 H14 116.6
C15 C14 H14 116.6
C16 C15 C20 116.2(2)
C16 C15 C14 123.9(2)
C20 C15 C14 119.9(2)
C17 C16 C15 121.4(2)
C17 C16 H16 119.3
C15 C16 H16 119.3
C18 C17 C16 122.0(3)
C18 C17 H17 119
C16 C17 H17 119
C19 C18 C17 117.2(2)
C19 C18 C21 120.6(3)
C17 C18 C21 122.2(3)
C18 C19 C20 121.4(2)
C18 C19 H19 119.3
C20 C19 H19 119.3
C19 C20 C15 121.7(3)
C19 C20 H20 119.1
C15 C20 H20 119.1
C18 C21 H21A 109.5
C18 C21 H21B 109.5
H21A C21 H21B 109.5
C18 C21 H21C 109.5
H21A C21 H21C 109.5
H21B C21 H21C 109.5

loop_
_geom_bond_atom_site_label_1
_geom_bond_atom_site_label_2
_geom_bond_distance
N1 C3 1.358(3)
N1 C9 1.424(3)
N1 H1 0.87(3)
O1 C1 1.348(2)
O1 C4 1.378(3)
O2 C5 1.322(3)
O2 C6 1.433(3)
O3 C5 1.180(3)
O4 C7 1.308(3)
O4 C8 1.446(3)
O5 C7 1.195(3)
C1 C2 1.364(3)
C1 C5 1.474(3)
C2 C3 1.439(3)
C2 C7 1.481(3)
C3 C4 1.380(3)
C4 C13 1.427(3)
C6 H6A 0.96
C6 H6B 0.96
C6 H6C 0.96
C8 H8A 0.96
C8 H8B 0.96
C8 H8C 0.96
C9 C10 1.512(3)
C9 H9A 0.97
C9 H9B 0.97
C10 C11 1.472(4)
C10 H10A 0.97
C10 H10B 0.97
C11 C12 1.488(4)
C11 H11A 0.97
C11 H11B 0.97
C12 H12A 0.96
C12 H12B 0.96
C12 H12C 0.96
C13 C14 1.340(3)
C13 H13 0.93
C14 C15 1.454(3)
C14 H14 0.93
C15 C16 1.379(3)
C15 C20 1.386(3)
C16 C17 1.373(3)
C16 H16 0.93
C17 C18 1.372(4)
C17 H17 0.93
C18 C19 1.359(4)
C18 C21 1.514(4)
C19 C20 1.382(4)
C19 H19 0.93
C20 H20 0.93
C21 H21A 0.96
C21 H21B 0.96
C21 H21C 0.96

loop_
_cod_related_entry_id
_cod_related_entry_database
_cod_related_entry_code
1 ChemSpider 30655015
